data_7118526
loop_
_publ_author_name
'Roy, Tony'
'Thangaraj, Manikandan'
'Gonnade, Rajesh G.'
'Biju, Akkattu T.'

_publ_section_title
;
 Synthesis of functionalized amino epoxides by a three-component coupling
 involving aziridines, arynes and aldehydes.
;
_journal_issue 58
_journal_name_full 'Chemical communications (Cambridge, England)'
_journal_page_first 9044
_journal_page_last 9047
_journal_paper_doi 10.1039/c6cc00057f
_journal_volume 52
_journal_year 2016
_chemical_formula_moiety 'C23 H19 Cl N2 O'
_chemical_formula_sum 'C23 H19 Cl N2 O'
_chemical_formula_weight 374.85
_chemical_name_systematic
;
 ?
;
_space_group_crystal_system triclinic
_space_group_IT_number 2
_space_group_name_Hall '-P 1'
_space_group_name_H-M_alt 'P -1'
_symmetry_space_group_name_Hall '-P 1'
_symmetry_space_group_name_H-M 'P -1'
_atom_sites_solution_hydrogens geom
_audit_creation_method SHELXL-2013
_audit_update_record
;
2015-12-30 deposited with the CCDC.
2016-01-20 downloaded from the CCDC.
;
_cell_angle_alpha 103.759(14)
_cell_angle_beta 101.793(14)
_cell_angle_gamma 114.317(12)
_cell_formula_units_Z 2
_cell_length_a 9.859(2)
_cell_length_b 9.973(2)
_cell_length_c 11.943(3)
_cell_measurement_reflns_used 3630
_cell_measurement_temperature 296(2)
_cell_measurement_theta_max 27.08
_cell_measurement_theta_min 2.41
_cell_volume 976.9(4)
_computing_cell_refinement 'Bruker SAINT'
_computing_data_collection 'Bruker APEX2'
_computing_data_reduction 'Bruker SAINT'
_computing_molecular_graphics 'Bruker SHELXTL'
_computing_publication_material 'Bruker SHELXTL'
_computing_structure_refinement 'SHELXL-2013 (Sheldrick, 2013)'
_computing_structure_solution 'SHELXS-97 (Sheldrick, 2008)'
_diffrn_ambient_temperature 296(2)
_diffrn_measured_fraction_theta_full 0.932
_diffrn_measured_fraction_theta_max 0.954
_diffrn_measurement_device_type 'Bruker APEX-II CCD'
_diffrn_measurement_method '\f and \w scans'
_diffrn_radiation_type MoK\a
_diffrn_radiation_wavelength 0.71073
_diffrn_reflns_av_R_equivalents 0.0910
_diffrn_reflns_av_unetI/netI 0.2030
_diffrn_reflns_Laue_measured_fraction_full 0.932
_diffrn_reflns_Laue_measured_fraction_max 0.954
_diffrn_reflns_limit_h_max 10
_diffrn_reflns_limit_h_min -11
_diffrn_reflns_limit_k_max 11
_diffrn_reflns_limit_k_min -11
_diffrn_reflns_limit_l_max 14
_diffrn_reflns_limit_l_min -14
_diffrn_reflns_number 9717
_diffrn_reflns_point_group_measured_fraction_full 0.932
_diffrn_reflns_point_group_measured_fraction_max 0.954
_diffrn_reflns_theta_full 25.242
_diffrn_reflns_theta_max 25.000
_diffrn_reflns_theta_min 2.403
_diffrn_source 'fine-focus sealed tube'
_exptl_absorpt_coefficient_mu 0.210
_exptl_absorpt_correction_T_max 0.9474
_exptl_absorpt_correction_T_min 0.9114
_exptl_absorpt_correction_type multi-scan
_exptl_absorpt_process_details SADABS,(BRUKER,2006)
_exptl_crystal_colour COLOURLESS
_exptl_crystal_density_diffrn 1.274
_exptl_crystal_description PLATE
_exptl_crystal_F_000 392
_exptl_crystal_recrystallization_method 'Re-crystallisation from solvent: dichloromethane-petroleum ether'
_exptl_crystal_size_max 0.450
_exptl_crystal_size_mid 0.320
_exptl_crystal_size_min 0.260
_refine_diff_density_max 0.509
_refine_diff_density_min -0.573
_refine_diff_density_rms 0.126
_refine_ls_extinction_method none
_refine_ls_goodness_of_fit_ref 1.295
_refine_ls_hydrogen_treatment constr
_refine_ls_matrix_type full
_refine_ls_number_parameters 244
_refine_ls_number_reflns 3288
_refine_ls_number_restraints 0
_refine_ls_restrained_S_all 1.295
_refine_ls_R_factor_all 0.3420
_refine_ls_R_factor_gt 0.0923
_refine_ls_shift/su_max 0.000
_refine_ls_shift/su_mean 0.000
_refine_ls_structure_factor_coef Fsqd
_refine_ls_weighting_details 'w=1/[\s^2^(Fo^2^)+(0.2000P)^2^] where P=(Fo^2^+2Fc^2^)/3'
_refine_ls_weighting_scheme calc
_refine_ls_wR_factor_gt 0.2626
_refine_ls_wR_factor_ref 0.4100
_reflns_Friedel_coverage 0.000
_reflns_number_gt 1556
_reflns_number_total 3288
_reflns_threshold_expression 'I > 2\s(I)'
_cod_data_source_file c6cc00057f2.cif
_cod_data_source_block tony240715_0m
_cod_depositor_comments
;
The following automatic conversions were performed:

'_exptl_absorpt_correction_type' value 'MULTI-SCAN' changed to
'multi-scan' according to
/usr/data/users/saulius/crontab/automatic-downloads/rss-feeds/RSC/lib/dictionaries/cif_core.dic
dictionary named 'cif_core.dic' version 2.4.2 from 2011-04-26.

Automatic conversion script
Id: cif_fix_values 4268 2015-11-12 08:31:59Z antanas 

 Adding full bibliography for 7118525--7118526.cif.
;
_cod_database_code 7118526
_shelx_space_group_comment
;
The symmetry employed for this shelxl refinement is uniquely defined
by the following loop, which should always be used as a source of
symmetry information in preference to the above space-group names.
They are only intended as comments.
;
_shelx_estimated_absorpt_t_min 0.911
_shelx_estimated_absorpt_t_max 0.947
_shelxl_version_number 2013-3

loop_
_space_group_symop_operation_xyz
'x, y, z'
'-x, -y, -z'

loop_
_atom_site_label
_atom_site_type_symbol
_atom_site_fract_x
_atom_site_fract_y
_atom_site_fract_z
_atom_site_U_iso_or_equiv
_atom_site_adp_type
_atom_site_occupancy
_atom_site_site_symmetry_order
_atom_site_calc_flag
_atom_site_refinement_flags_posn
_atom_site_refinement_flags_adp
Cl1 Cl 0.5593(3) 0.3236(3) 0.32773(19) 0.1131(10) Uani 1 1 d . .
O1 O 1.1956(4) 0.8028(5) 0.8549(4) 0.0719(13) Uani 1 1 d . .
N1 N 1.2153(7) 1.0716(7) 1.1050(6) 0.096(2) Uani 1 1 d . .
N2 N 0.8961(4) 0.6643(5) 1.0108(4) 0.0526(13) Uani 1 1 d . .
C1 C 0.7059(7) 0.4658(8) 0.4678(6) 0.0713(19) Uani 1 1 d . .
C2 C 0.8184(8) 0.4386(9) 0.5278(6) 0.078(2) Uani 1 1 d . .
H2 H 0.8182 0.3441 0.4946 0.094 Uiso 1 1 calc R U
C3 C 0.9327(7) 0.5492(8) 0.6368(6) 0.0669(18) Uani 1 1 d . .
H3 H 1.0079 0.5283 0.6782 0.080 Uiso 1 1 calc R U
C4 C 0.9369(7) 0.6921(7) 0.6861(6) 0.0580(16) Uani 1 1 d . .
C5 C 0.8197(8) 0.7187(8) 0.6228(6) 0.0709(18) Uani 1 1 d . .
H5 H 0.8199 0.8134 0.6546 0.085 Uiso 1 1 calc R U
C6 C 0.7045(8) 0.6055(9) 0.5142(7) 0.079(2) Uani 1 1 d . .
H6 H 0.6266 0.6231 0.4725 0.095 Uiso 1 1 calc R U
C7 C 1.0622(7) 0.8223(8) 0.8002(6) 0.0646(18) Uani 1 1 d . .
H7 H 1.0888 0.9291 0.8021 0.078 Uiso 1 1 calc R U
C8 C 1.0922(6) 0.8058(7) 0.9235(5) 0.0542(16) Uani 1 1 d . .
C9 C 1.1618(7) 0.9544(7) 1.0271(7) 0.0663(17) Uani 1 1 d . .
C10 C 1.0042(6) 0.6563(6) 0.9473(5) 0.0474(14) Uani 1 1 d . .
H10A H 0.9453 0.5684 0.8696 0.057 Uiso 1 1 calc R U
H10B H 1.0805 0.6363 0.9958 0.057 Uiso 1 1 calc R U
C11 C 0.9442(6) 0.7214(6) 1.1397(5) 0.0534(16) Uani 1 1 d . .
C12 C 0.8406(7) 0.7328(8) 1.2018(6) 0.0687(18) Uani 1 1 d . .
H12 H 0.7356 0.6972 1.1571 0.082 Uiso 1 1 calc R U
C13 C 0.8924(9) 0.7956(9) 1.3272(7) 0.086(2) Uani 1 1 d . .
H13 H 0.8208 0.8003 1.3659 0.103 Uiso 1 1 calc R U
C14 C 1.0473(10) 0.8521(10) 1.3979(7) 0.087(2) Uani 1 1 d . .
H14 H 1.0817 0.8966 1.4830 0.105 Uiso 1 1 calc R U
C15 C 1.1477(7) 0.8401(8) 1.3381(6) 0.077(2) Uani 1 1 d . .
H15 H 1.2521 0.8749 1.3840 0.092 Uiso 1 1 calc R U
C16 C 1.1006(6) 0.7784(7) 1.2127(5) 0.0557(16) Uani 1 1 d . .
H16 H 1.1739 0.7745 1.1756 0.067 Uiso 1 1 calc R U
C17 C 0.7340(6) 0.6051(7) 0.9303(5) 0.0566(16) Uani 1 1 d . .
H17A H 0.7382 0.6427 0.8626 0.068 Uiso 1 1 calc R U
H17B H 0.6811 0.6479 0.9760 0.068 Uiso 1 1 calc R U
C18 C 0.6368(5) 0.4254(7) 0.8790(6) 0.0540(16) Uani 1 1 d . .
C19 C 0.6087(7) 0.3401(9) 0.9555(7) 0.0702(19) Uani 1 1 d . .
H19 H 0.6501 0.3918 1.0401 0.084 Uiso 1 1 calc R U
C20 C 0.5190(8) 0.1783(11) 0.9055(10) 0.090(3) Uani 1 1 d . .
H20 H 0.4980 0.1220 0.9575 0.108 Uiso 1 1 calc R U
C21 C 0.4602(8) 0.0983(10) 0.7821(12) 0.103(3) Uani 1 1 d . .
H21 H 0.4005 -0.0112 0.7501 0.123 Uiso 1 1 calc R U
C22 C 0.4906(8) 0.1827(11) 0.7048(9) 0.097(3) Uani 1 1 d . .
H22 H 0.4520 0.1294 0.6204 0.116 Uiso 1 1 calc R U
C23 C 0.5784(7) 0.3464(8) 0.7527(7) 0.0700(19) Uani 1 1 d . .
H23 H 0.5980 0.4027 0.7007 0.084 Uiso 1 1 calc R U

loop_
_atom_site_aniso_label
_atom_site_aniso_U_11
_atom_site_aniso_U_22
_atom_site_aniso_U_33
_atom_site_aniso_U_23
_atom_site_aniso_U_13
_atom_site_aniso_U_12
Cl1 0.1154(17) 0.114(2) 0.0704(14) -0.0125(12) 0.0064(11) 0.0577(15)
O1 0.049(2) 0.082(3) 0.079(3) 0.026(2) 0.031(2) 0.024(2)
N1 0.110(5) 0.042(3) 0.083(4) 0.002(3) 0.001(4) 0.017(3)
N2 0.037(2) 0.062(3) 0.058(3) 0.016(2) 0.018(2) 0.025(2)
C1 0.077(4) 0.078(5) 0.052(4) 0.009(3) 0.022(3) 0.039(4)
C2 0.085(4) 0.080(5) 0.070(4) 0.006(4) 0.031(4) 0.049(4)
C3 0.072(4) 0.077(5) 0.068(4) 0.026(4) 0.034(3) 0.046(4)
C4 0.072(4) 0.062(4) 0.056(4) 0.027(3) 0.036(3) 0.036(3)
C5 0.100(5) 0.063(4) 0.060(4) 0.020(3) 0.030(4) 0.049(4)
C6 0.093(5) 0.083(5) 0.067(5) 0.025(4) 0.023(4) 0.052(4)
C7 0.063(4) 0.061(4) 0.069(4) 0.022(3) 0.026(3) 0.029(3)
C8 0.048(3) 0.052(4) 0.059(4) 0.013(3) 0.019(3) 0.024(3)
C9 0.057(3) 0.035(4) 0.082(5) 0.014(3) 0.012(3) 0.010(3)
C10 0.050(3) 0.047(3) 0.048(3) 0.015(3) 0.018(2) 0.027(3)
C11 0.053(3) 0.054(4) 0.064(4) 0.015(3) 0.027(3) 0.035(3)
C12 0.057(3) 0.080(5) 0.075(4) 0.021(4) 0.034(3) 0.037(3)
C13 0.111(6) 0.110(6) 0.087(5) 0.046(5) 0.067(5) 0.077(5)
C14 0.120(6) 0.098(6) 0.057(4) 0.016(4) 0.034(4) 0.070(5)
C15 0.076(4) 0.077(5) 0.070(5) 0.011(4) 0.016(4) 0.044(4)
C16 0.062(3) 0.053(4) 0.062(4) 0.018(3) 0.026(3) 0.036(3)
C17 0.058(3) 0.057(4) 0.064(4) 0.022(3) 0.019(3) 0.036(3)
C18 0.036(3) 0.060(4) 0.071(4) 0.022(3) 0.012(3) 0.031(3)
C19 0.053(3) 0.071(5) 0.098(5) 0.039(4) 0.026(3) 0.035(4)
C20 0.055(4) 0.079(6) 0.143(8) 0.057(6) 0.034(5) 0.031(4)
C21 0.058(4) 0.052(5) 0.177(11) 0.020(7) 0.034(6) 0.024(4)
C22 0.053(4) 0.073(6) 0.110(7) -0.012(5) 0.006(4) 0.017(4)
C23 0.054(3) 0.072(5) 0.080(5) 0.020(4) 0.019(3) 0.032(4)

loop_
_atom_type_symbol
_atom_type_description
_atom_type_scat_dispersion_real
_atom_type_scat_dispersion_imag
_atom_type_scat_source
C C 0.0033 0.0016 'International Tables Vol C Tables 4.2.6.8 and 6.1.1.4'
H H 0.0000 0.0000 'International Tables Vol C Tables 4.2.6.8 and 6.1.1.4'
N N 0.0061 0.0033 'International Tables Vol C Tables 4.2.6.8 and 6.1.1.4'
O O 0.0106 0.0060 'International Tables Vol C Tables 4.2.6.8 and 6.1.1.4'
Cl Cl 0.1484 0.1585 'International Tables Vol C Tables 4.2.6.8 and 6.1.1.4'

loop_
_geom_angle_atom_site_label_1
_geom_angle_atom_site_label_2
_geom_angle_atom_site_label_3
_geom_angle
C8 O1 C7 62.7(3)
C11 N2 C10 121.8(4)
C11 N2 C17 123.5(4)
C10 N2 C17 114.7(4)
C2 C1 C6 120.9(6)
C2 C1 Cl1 120.4(5)
C6 C1 Cl1 118.7(5)
C1 C2 C3 120.5(6)
C1 C2 H2 119.8
C3 C2 H2 119.8
C2 C3 C4 120.5(5)
C2 C3 H3 119.7
C4 C3 H3 119.7
C3 C4 C5 118.3(6)
C3 C4 C7 124.0(5)
C5 C4 C7 117.7(5)
C6 C5 C4 120.5(6)
C6 C5 H5 119.8
C4 C5 H5 119.8
C5 C6 C1 119.3(6)
C5 C6 H6 120.4
C1 C6 H6 120.4
O1 C7 C4 117.1(5)
O1 C7 C8 58.2(3)
C4 C7 C8 123.3(5)
O1 C7 H7 115.3
C4 C7 H7 115.3
C8 C7 H7 115.3
O1 C8 C9 112.9(4)
O1 C8 C7 59.2(3)
C9 C8 C7 114.0(5)
O1 C8 C10 115.9(4)
C9 C8 C10 116.4(5)
C7 C8 C10 125.0(5)
N1 C9 C8 178.0(8)
N2 C10 C8 113.0(4)
N2 C10 H10A 109.0
C8 C10 H10A 109.0
N2 C10 H10B 109.0
C8 C10 H10B 109.0
H10A C10 H10B 107.8
C16 C11 C12 116.4(5)
C16 C11 N2 121.5(4)
C12 C11 N2 122.0(5)
C13 C12 C11 120.8(6)
C13 C12 H12 119.6
C11 C12 H12 119.6
C12 C13 C14 122.1(5)
C12 C13 H13 119.0
C14 C13 H13 119.0
C15 C14 C13 117.2(6)
C15 C14 H14 121.4
C13 C14 H14 121.4
C14 C15 C16 122.4(6)
C14 C15 H15 118.8
C16 C15 H15 118.8
C15 C16 C11 121.0(5)
C15 C16 H16 119.5
C11 C16 H16 119.5
N2 C17 C18 113.2(4)
N2 C17 H17A 108.9
C18 C17 H17A 108.9
N2 C17 H17B 108.9
C18 C17 H17B 108.9
H17A C17 H17B 107.8
C19 C18 C23 119.7(7)
C19 C18 C17 121.4(6)
C23 C18 C17 118.9(6)
C20 C19 C18 119.6(8)
C20 C19 H19 120.2
C18 C19 H19 120.2
C21 C20 C19 121.8(9)
C21 C20 H20 119.1
C19 C20 H20 119.1
C20 C21 C22 119.0(8)
C20 C21 H21 120.5
C22 C21 H21 120.5
C21 C22 C23 120.5(9)
C21 C22 H22 119.8
C23 C22 H22 119.8
C22 C23 C18 119.5(8)
C22 C23 H23 120.3
C18 C23 H23 120.3

loop_
_geom_bond_atom_site_label_1
_geom_bond_atom_site_label_2
_geom_bond_distance
Cl1 C1 1.759(7)
O1 C8 1.438(6)
O1 C7 1.453(7)
N1 C9 1.133(7)
N2 C11 1.408(7)
N2 C10 1.445(5)
N2 C17 1.467(7)
C1 C2 1.354(9)
C1 C6 1.378(10)
C2 C3 1.370(9)
C2 H2 0.9300
C3 C4 1.386(8)
C3 H3 0.9300
C4 C5 1.402(8)
C4 C7 1.489(9)
C5 C6 1.376(9)
C5 H5 0.9300
C6 H6 0.9300
C7 C8 1.503(9)
C7 H7 0.9800
C8 C9 1.463(8)
C8 C10 1.514(8)
C10 H10A 0.9700
C10 H10B 0.9700
C11 C16 1.398(8)
C11 C12 1.403(6)
C12 C13 1.370(10)
C12 H12 0.9300
C13 C14 1.379(10)
C13 H13 0.9300
C14 C15 1.361(8)
C14 H14 0.9300
C15 C16 1.371(8)
C15 H15 0.9300
C16 H16 0.9300
C17 C18 1.526(8)
C17 H17A 0.9700
C17 H17B 0.9700
C18 C19 1.383(9)
C18 C23 1.391(8)
C19 C20 1.376(10)
C19 H19 0.9300
C20 C21 1.363(11)
C20 H20 0.9300
C21 C22 1.387(13)
C21 H21 0.9300
C22 C23 1.390(11)
C22 H22 0.9300
C23 H23 0.9300

loop_
_geom_torsion_atom_site_label_1
_geom_torsion_atom_site_label_2
_geom_torsion_atom_site_label_3
_geom_torsion_atom_site_label_4
_geom_torsion
C6 C1 C2 C3 0.7(10)
Cl1 C1 C2 C3 -180.0(5)
C1 C2 C3 C4 -1.5(10)
C2 C3 C4 C5 1.3(9)
C2 C3 C4 C7 -176.3(6)
C3 C4 C5 C6 -0.5(9)
C7 C4 C5 C6 177.3(6)
C4 C5 C6 C1 -0.3(10)
C2 C1 C6 C5 0.2(10)
Cl1 C1 C6 C5 -179.2(5)
C8 O1 C7 C4 -114.1(6)
C3 C4 C7 O1 6.6(9)
C5 C4 C7 O1 -171.0(5)
C3 C4 C7 C8 -61.5(7)
C5 C4 C7 C8 120.8(6)
C7 O1 C8 C9 -105.2(6)
C7 O1 C8 C10 117.0(5)
C4 C7 C8 O1 103.6(5)
O1 C7 C8 C9 103.3(5)
C4 C7 C8 C9 -153.2(5)
O1 C7 C8 C10 -101.7(5)
C4 C7 C8 C10 1.9(7)
C11 N2 C10 C8 -89.5(6)
C17 N2 C10 C8 91.9(5)
O1 C8 C10 N2 -176.8(4)
C9 C8 C10 N2 46.9(6)
C7 C8 C10 N2 -107.6(5)
C10 N2 C11 C16 2.3(8)
C17 N2 C11 C16 -179.2(5)
C10 N2 C11 C12 178.5(5)
C17 N2 C11 C12 -3.0(9)
C16 C11 C12 C13 -0.5(9)
N2 C11 C12 C13 -176.9(6)
C11 C12 C13 C14 0.9(11)
C12 C13 C14 C15 -1.4(11)
C13 C14 C15 C16 1.6(11)
C14 C15 C16 C11 -1.3(10)
C12 C11 C16 C15 0.7(9)
N2 C11 C16 C15 177.1(6)
C11 N2 C17 C18 -99.7(6)
C10 N2 C17 C18 78.9(6)
N2 C17 C18 C19 60.0(6)
N2 C17 C18 C23 -118.8(5)
C23 C18 C19 C20 -2.0(7)
C17 C18 C19 C20 179.3(4)
C18 C19 C20 C21 1.9(8)
C19 C20 C21 C22 -0.5(9)
C20 C21 C22 C23 -0.6(9)
C21 C22 C23 C18 0.5(8)
C19 C18 C23 C22 0.8(7)
C17 C18 C23 C22 179.6(4)
